data_7058682
loop_
_publ_author_name
'Zhang, Jichuan'
'Yin, Ping'
'Pan, Guangxing'
'Wang, Zhenyuan'
'Zhang, Jiaheng'
'Mitchell, Lauren A.'
'Parrish, Damon A.'
'Shreeve, Jean&#x2019;ne M.'

_publ_section_title
;
 5-(4-Azidofurazan-3-yl)-1-hydroxytetrazole and its derivatives: from
 green primary to secondary explosives
;
_journal_issue 32
_journal_name_full 'New Journal of Chemistry'
_journal_page_first 12684
_journal_paper_doi 10.1039/C9NJ03306H
_journal_volume 43
_journal_year 2019
_chemical_formula_moiety 'C3 N9 O2, H4 N O'
_chemical_formula_sum 'C3 H4 N10 O3'
_chemical_formula_weight 228.16
_space_group_crystal_system monoclinic
_space_group_IT_number 14
_space_group_name_Hall '-P 2ybc'
_space_group_name_H-M_alt 'P 1 21/c 1'
_symmetry_space_group_name_Hall '-P 2ybc'
_symmetry_space_group_name_H-M 'P 1 21/c 1'
_atom_sites_solution_hydrogens difmap
_audit_creation_method SHELXL-2014/7
_audit_update_record
;
2019-07-15 deposited with the CCDC.    2019-07-19 downloaded from the CCDC.
;
_cell_angle_alpha 90
_cell_angle_beta 103.803(2)
_cell_angle_gamma 90
_cell_formula_units_Z 4
_cell_length_a 12.1410(6)
_cell_length_b 4.7291(2)
_cell_length_c 15.1338(8)
_cell_measurement_reflns_used 4607
_cell_measurement_temperature 150(2)
_cell_measurement_theta_max 27.58
_cell_measurement_theta_min 2.77
_cell_volume 843.83(7)
_computing_cell_refinement 'Bruker APEX3 v2015.5-2 (Bruker, 2015)'
_computing_data_collection 'Bruker APEX3 v2015.5-2 (Bruker, 2015)'
_computing_data_reduction
;
Bruker SAINT v8.34A (Bruker, 2013), Bruker XPREP v2014/2 (Bruker, 2014)
;
_computing_molecular_graphics 'Bruker SHELXTL v2014/7 (Bruker, 2014)'
_computing_publication_material 'Bruker SHELXTL v2014/7 (Bruker, 2014)'
_computing_structure_refinement 'SHELXL-2014/7 (Sheldrick, 2014) within WINGX (Farrugia, 2012)'
_computing_structure_solution 'Bruker SHELXTL v2014/7 (Bruker, 2014)'
_diffrn_ambient_temperature 150(2)
_diffrn_measured_fraction_theta_full 0.997
_diffrn_measured_fraction_theta_max 0.995
_diffrn_measurement_device_type 'Bruker SMART APEX II CCD'
_diffrn_measurement_method '\w scans'
_diffrn_radiation_monochromator graphite
_diffrn_radiation_source 'fine focus sealed tube'
_diffrn_radiation_type MoK\a
_diffrn_radiation_wavelength 0.71073
_diffrn_reflns_av_R_equivalents 0.0195
_diffrn_reflns_av_unetI/netI 0.0155
_diffrn_reflns_Laue_measured_fraction_full 0.997
_diffrn_reflns_Laue_measured_fraction_max 0.995
_diffrn_reflns_limit_h_max 15
_diffrn_reflns_limit_h_min -15
_diffrn_reflns_limit_k_max 6
_diffrn_reflns_limit_k_min -5
_diffrn_reflns_limit_l_max 19
_diffrn_reflns_limit_l_min -19
_diffrn_reflns_number 8170
_diffrn_reflns_point_group_measured_fraction_full 0.997
_diffrn_reflns_point_group_measured_fraction_max 0.995
_diffrn_reflns_theta_full 25.242
_diffrn_reflns_theta_max 27.585
_diffrn_reflns_theta_min 2.772
_exptl_absorpt_coefficient_mu 0.157
_exptl_absorpt_correction_T_max 0.7456
_exptl_absorpt_correction_T_min 0.7065
_exptl_absorpt_correction_type multi-scan
_exptl_absorpt_process_details 'SADABS v2014/5 (Bruker, 2008)'
_exptl_crystal_colour colourless
_exptl_crystal_density_diffrn 1.796
_exptl_crystal_description needle
_exptl_crystal_F_000 464
_exptl_crystal_size_max 0.687
_exptl_crystal_size_mid 0.135
_exptl_crystal_size_min 0.128
_refine_diff_density_max 0.274
_refine_diff_density_min -0.236
_refine_diff_density_rms 0.053
_refine_ls_extinction_method none
_refine_ls_goodness_of_fit_ref 1.088
_refine_ls_hydrogen_treatment refxyz
_refine_ls_matrix_type full
_refine_ls_number_parameters 157
_refine_ls_number_reflns 1936
_refine_ls_number_restraints 0
_refine_ls_restrained_S_all 1.088
_refine_ls_R_factor_all 0.0350
_refine_ls_R_factor_gt 0.0326
_refine_ls_shift/su_max 0.000
_refine_ls_shift/su_mean 0.000
_refine_ls_structure_factor_coef Fsqd
_refine_ls_weighting_details 'w=1/[\s^2^(Fo^2^)+(0.0395P)^2^+0.4795P] where P=(Fo^2^+2Fc^2^)/3'
_refine_ls_weighting_scheme calc
_refine_ls_wR_factor_gt 0.0845
_refine_ls_wR_factor_ref 0.0863
_reflns_Friedel_coverage 0.000
_reflns_number_gt 1804
_reflns_number_total 1936
_reflns_threshold_expression 'I > 2\s(I)'
_cod_data_source_file c9nj03306h2.cif
_cod_data_source_block shrv353
_cod_depositor_comments 'Adding full bibliography for 7058680--7058683.cif.'
_cod_database_code 7058682
_shelx_shelxl_version_number 2014/7
_shelx_space_group_comment
;
The symmetry employed for this shelxl refinement is uniquely defined
by the following loop, which should always be used as a source of
symmetry information in preference to the above space-group names.
They are only intended as comments.
;
_shelx_estimated_absorpt_t_min 0.900
_shelx_estimated_absorpt_t_max 0.980

loop_
_space_group_symop_operation_xyz
'x, y, z'
'-x, y+1/2, -z+1/2'
'-x, -y, -z'
'x, -y-1/2, z-1/2'

loop_
_atom_site_label
_atom_site_type_symbol
_atom_site_fract_x
_atom_site_fract_y
_atom_site_fract_z
_atom_site_U_iso_or_equiv
_atom_site_adp_type
_atom_site_occupancy
_atom_site_site_symmetry_order
_atom_site_calc_flag
_atom_site_refinement_flags_adp
O1 O 0.18258(8) 0.01902(19) 0.40442(6) 0.0174(2) Uani 1 1 d .
N2 N 0.16147(8) -0.0373(2) 0.48357(7) 0.0132(2) Uani 1 1 d .
N3 N 0.08835(9) -0.2410(2) 0.49313(7) 0.0162(2) Uani 1 1 d .
N4 N 0.08847(9) -0.2432(2) 0.57994(7) 0.0162(2) Uani 1 1 d .
N5 N 0.15911(9) -0.0478(2) 0.62671(7) 0.0156(2) Uani 1 1 d .
C6 C 0.20530(10) 0.0799(3) 0.56579(8) 0.0131(2) Uani 1 1 d .
C7 C 0.29083(10) 0.2995(3) 0.58487(8) 0.0144(2) Uani 1 1 d .
N8 N 0.33255(9) 0.4204(2) 0.52227(7) 0.0200(2) Uani 1 1 d .
O9 O 0.41048(8) 0.6143(2) 0.56750(6) 0.0235(2) Uani 1 1 d .
N10 N 0.41664(9) 0.6124(3) 0.66043(7) 0.0212(3) Uani 1 1 d .
C11 C 0.34354(10) 0.4213(3) 0.67140(8) 0.0165(3) Uani 1 1 d .
N12 N 0.31813(9) 0.3497(3) 0.75368(7) 0.0214(3) Uani 1 1 d .
N13 N 0.37608(9) 0.4919(3) 0.81969(7) 0.0211(3) Uani 1 1 d .
N14 N 0.42075(11) 0.6017(3) 0.88359(8) 0.0308(3) Uani 1 1 d .
N1S N 0.10918(9) 0.5172(2) 0.31065(7) 0.0165(2) Uani 1 1 d .
H1S H 0.1355(14) 0.367(4) 0.3426(11) 0.020 Uiso 1 1 d U
H2S H 0.1229(13) 0.508(4) 0.2530(11) 0.020 Uiso 1 1 d U
H3S H 0.1434(14) 0.674(4) 0.3388(11) 0.020 Uiso 1 1 d U
O2S O -0.01077(8) 0.5399(2) 0.29754(6) 0.0214(2) Uani 1 1 d .
H4S H -0.0237(15) 0.467(4) 0.3512(13) 0.032 Uiso 1 1 d U

loop_
_atom_site_aniso_label
_atom_site_aniso_U_11
_atom_site_aniso_U_22
_atom_site_aniso_U_33
_atom_site_aniso_U_23
_atom_site_aniso_U_13
_atom_site_aniso_U_12
O1 0.0262(5) 0.0178(5) 0.0098(4) 0.0008(3) 0.0075(3) -0.0016(4)
N2 0.0157(5) 0.0127(5) 0.0115(5) 0.0006(4) 0.0039(4) 0.0007(4)
N3 0.0184(5) 0.0145(5) 0.0160(5) 0.0004(4) 0.0048(4) -0.0019(4)
N4 0.0176(5) 0.0163(5) 0.0151(5) 0.0008(4) 0.0047(4) -0.0013(4)
N5 0.0162(5) 0.0165(5) 0.0142(5) 0.0008(4) 0.0040(4) -0.0005(4)
C6 0.0139(5) 0.0141(6) 0.0113(5) 0.0005(4) 0.0029(4) 0.0021(4)
C7 0.0142(5) 0.0149(6) 0.0140(5) 0.0013(4) 0.0030(4) 0.0019(4)
N8 0.0194(5) 0.0209(6) 0.0193(5) 0.0011(4) 0.0039(4) -0.0056(4)
O9 0.0235(5) 0.0249(5) 0.0220(5) 0.0013(4) 0.0054(4) -0.0095(4)
N10 0.0195(5) 0.0227(6) 0.0210(5) -0.0022(4) 0.0043(4) -0.0035(4)
C11 0.0135(5) 0.0179(6) 0.0179(6) -0.0018(5) 0.0030(4) 0.0010(4)
N12 0.0199(5) 0.0290(6) 0.0149(5) -0.0062(4) 0.0036(4) -0.0071(5)
N13 0.0167(5) 0.0279(6) 0.0192(5) -0.0052(5) 0.0055(4) -0.0010(5)
N14 0.0268(6) 0.0414(8) 0.0242(6) -0.0139(6) 0.0060(5) -0.0051(6)
N1S 0.0238(6) 0.0138(5) 0.0134(5) -0.0003(4) 0.0072(4) -0.0012(4)
O2S 0.0230(5) 0.0249(5) 0.0168(4) 0.0034(4) 0.0055(4) 0.0000(4)

loop_
_atom_type_symbol
_atom_type_description
_atom_type_scat_dispersion_real
_atom_type_scat_dispersion_imag
_atom_type_scat_source
C C 0.0033 0.0016 'International Tables Vol C Tables 4.2.6.8 and 6.1.1.4'
H H 0.0000 0.0000 'International Tables Vol C Tables 4.2.6.8 and 6.1.1.4'
N N 0.0061 0.0033 'International Tables Vol C Tables 4.2.6.8 and 6.1.1.4'
O O 0.0106 0.0060 'International Tables Vol C Tables 4.2.6.8 and 6.1.1.4'

loop_
_geom_angle_atom_site_label_1
_geom_angle_atom_site_label_2
_geom_angle_atom_site_label_3
_geom_angle
O1 N2 N3 121.55(10)
O1 N2 C6 129.71(11)
N3 N2 C6 108.72(10)
N4 N3 N2 105.71(10)
N3 N4 N5 111.72(10)
C6 N5 N4 105.59(10)
N5 C6 N2 108.25(11)
N5 C6 C7 125.96(11)
N2 C6 C7 125.76(11)
N8 C7 C11 108.69(11)
N8 C7 C6 123.53(11)
C11 C7 C6 127.78(11)
C7 N8 O9 105.67(10)
N8 O9 N10 111.31(9)
C11 N10 O9 105.01(10)
N10 C11 N12 125.75(12)
N10 C11 C7 109.32(11)
N12 C11 C7 124.92(12)
N13 N12 C11 112.02(11)
N14 N13 N12 172.36(14)
O2S N1S H1S 111.3(11)
O2S N1S H2S 106.2(10)
H1S N1S H2S 111.0(14)
O2S N1S H3S 110.1(10)
H1S N1S H3S 109.9(14)
H2S N1S H3S 108.3(14)
N1S O2S H4S 103.3(11)

loop_
_geom_bond_atom_site_label_1
_geom_bond_atom_site_label_2
_geom_bond_distance
O1 N2 1.3108(12)
N2 N3 1.3411(15)
N2 C6 1.3500(15)
N3 N4 1.3135(14)
N4 N5 1.3419(15)
N5 C6 1.3327(15)
C6 C7 1.4482(17)
C7 N8 1.3076(16)
C7 C11 1.4340(16)
N8 O9 1.3766(14)
O9 N10 1.3905(14)
N10 C11 1.3048(18)
C11 N12 1.3942(16)
N12 N13 1.2689(15)
N13 N14 1.1175(16)
N1S O2S 1.4261(14)
N1S H1S 0.877(18)
N1S H2S 0.927(17)
N1S H3S 0.904(18)
O2S H4S 0.929(19)

loop_
_geom_hbond_atom_site_label_D
_geom_hbond_atom_site_label_H
_geom_hbond_atom_site_label_A
_geom_hbond_distance_DH
_geom_hbond_distance_HA
_geom_hbond_distance_DA
_geom_hbond_angle_DHA
_geom_hbond_site_symmetry_A
N1S H1S O1 0.877(18) 1.910(19) 2.7846(15) 174.8(16) .
N1S H2S N5 0.927(17) 2.069(17) 2.9904(14) 172.0(15) 4_565
N1S H3S O1 0.904(18) 1.912(19) 2.7995(14) 166.8(15) 1_565
N1S H3S N2 0.904(18) 2.547(17) 3.3014(15) 141.2(13) 1_565
N1S H3S N3 0.904(18) 2.610(16) 3.0548(15) 111.1(12) 1_565
O2S H4S N4 0.929(19) 1.793(19) 2.6703(14) 156.3(17) 3_556

loop_
_geom_torsion_atom_site_label_1
_geom_torsion_atom_site_label_2
_geom_torsion_atom_site_label_3
_geom_torsion_atom_site_label_4
_geom_torsion
O1 N2 N3 N4 179.23(10)
C6 N2 N3 N4 0.34(13)
N2 N3 N4 N5 0.03(13)
N3 N4 N5 C6 -0.38(13)
N4 N5 C6 N2 0.58(13)
N4 N5 C6 C7 -177.37(11)
O1 N2 C6 N5 -179.36(11)
N3 N2 C6 N5 -0.58(13)
O1 N2 C6 C7 -1.4(2)
N3 N2 C6 C7 177.37(11)
N5 C6 C7 N8 -179.21(12)
N2 C6 C7 N8 3.2(2)
N5 C6 C7 C11 0.7(2)
N2 C6 C7 C11 -176.95(12)
C11 C7 N8 O9 0.25(14)
C6 C7 N8 O9 -179.87(11)
C7 N8 O9 N10 -0.08(14)
N8 O9 N10 C11 -0.14(14)
O9 N10 C11 N12 -178.37(12)
O9 N10 C11 C7 0.29(14)
N8 C7 C11 N10 -0.35(15)
C6 C7 C11 N10 179.77(12)
N8 C7 C11 N12 178.32(12)
C6 C7 C11 N12 -1.6(2)
N10 C11 N12 N13 -0.68(19)
C7 C11 N12 N13 -179.14(12)
